data_7720979
loop_
_publ_author_name
'Balayan, Kajal'
'Biswas, Arindam'
'Sharma, Himanshu'
'Tiwari, Prabhakar'
'Vanka, Kumar'
'Gonnade, Rajesh G.'
'Rath, Arup K.'
'Sen, Sakya S.'

_publ_section_title
;
 Unveiling the reactivity of N-heterocyclic methylene hydrazines.
;
_journal_issue 14
_journal_name_full 'Dalton transactions (Cambridge, England : 2003)'
_journal_page_first 5432
_journal_page_last 5436
_journal_paper_doi 10.1039/d6dt00611f
_journal_volume 55
_journal_year 2026
_chemical_formula_moiety 'C30 H22 B F15 N4'
_chemical_formula_sum 'C30 H22 B F15 N4'
_chemical_formula_weight 734.32
_space_group_crystal_system monoclinic
_space_group_IT_number 14
_space_group_name_Hall '-P 2yn'
_space_group_name_H-M_alt 'P 1 21/n 1'
_atom_sites_solution_hydrogens geom
_audit_creation_method SHELXL-2019/3
_audit_update_record
;
2026-02-08 deposited with the CCDC.	2026-03-23 downloaded from the CCDC.
;
_cell_angle_alpha 90
_cell_angle_beta 97.234(15)
_cell_angle_gamma 90
_cell_formula_units_Z 4
_cell_length_a 10.473(5)
_cell_length_b 12.522(7)
_cell_length_c 23.783(12)
_cell_measurement_reflns_used 8646
_cell_measurement_temperature 298(2)
_cell_measurement_theta_max 50.567
_cell_measurement_theta_min 5.218
_cell_volume 3094(3)
_computing_cell_refinement 'SAINT (Bruker, 2016)'
_computing_data_collection 'APEX3 (Bruker, 2016)'
_computing_data_reduction 'SAINT (Bruker, 2016)'
_computing_molecular_graphics 'Bruker SHELXTL, Mercury 2020.20'
_computing_publication_material 'Bruker SHELXTL'
_computing_structure_refinement 'SHELXL-2018/3 (Sheldrick, 2018)'
_computing_structure_solution 'SHELXT 2018/2 (Sheldrick, 2018)'
_diffrn_ambient_temperature 298(2)
_diffrn_detector 'Photon II CPAD Area Detector'
_diffrn_detector_area_resol_mean 7.39
_diffrn_measured_fraction_theta_full 0.995
_diffrn_measured_fraction_theta_max 0.992
_diffrn_measurement_device '\k-geometry diffractometer'
_diffrn_measurement_device_type 'Bruker D8 VENTURE Kappa Duo PHOTON II CPAD'
_diffrn_measurement_method '\f and \w scans'
_diffrn_radiation_monochromator 'multilayer mirrors'
_diffrn_radiation_type MoK\a
_diffrn_radiation_wavelength 0.71073
_diffrn_reflns_av_R_equivalents 0.0666
_diffrn_reflns_av_unetI/netI 0.0271
_diffrn_reflns_Laue_measured_fraction_full 0.995
_diffrn_reflns_Laue_measured_fraction_max 0.992
_diffrn_reflns_limit_h_max 14
_diffrn_reflns_limit_h_min -14
_diffrn_reflns_limit_k_max 17
_diffrn_reflns_limit_k_min -17
_diffrn_reflns_limit_l_max 33
_diffrn_reflns_limit_l_min -33
_diffrn_reflns_number 148157
_diffrn_reflns_point_group_measured_fraction_full 0.995
_diffrn_reflns_point_group_measured_fraction_max 0.992
_diffrn_reflns_theta_full 25.242
_diffrn_reflns_theta_max 30.093
_diffrn_reflns_theta_min 2.040
_diffrn_source 'micro-focus sealed tube'
_diffrn_source_type 'Incoatech I\mS HB'
_exptl_absorpt_coefficient_mu 0.157
_exptl_absorpt_correction_T_max 0.1553
_exptl_absorpt_correction_T_min 0.1171
_exptl_absorpt_correction_type multi-scan
_exptl_absorpt_process_details
;
 SADABS 2016/2: Krause, L., Herbst-Irmer, R., Sheldrick G.M. & Stalke D.,
 J. Appl. Cryst. 48 (2015) 3-10
;
_exptl_crystal_colour green
_exptl_crystal_density_diffrn 1.576
_exptl_crystal_description block
_exptl_crystal_F_000 1480
_exptl_crystal_size_max 0.160
_exptl_crystal_size_mid 0.090
_exptl_crystal_size_min 0.040
_refine_diff_density_max 0.260
_refine_diff_density_min -0.236
_refine_diff_density_rms 0.037
_refine_ls_extinction_method none
_refine_ls_goodness_of_fit_ref 1.028
_refine_ls_hydrogen_treatment constr
_refine_ls_matrix_type full
_refine_ls_number_parameters 466
_refine_ls_number_reflns 9027
_refine_ls_number_restraints 0
_refine_ls_restrained_S_all 1.028
_refine_ls_R_factor_all 0.0814
_refine_ls_R_factor_gt 0.0529
_refine_ls_shift/su_max 0.001
_refine_ls_shift/su_mean 0.000
_refine_ls_structure_factor_coef Fsqd
_refine_ls_weighting_details 'w=1/[\s^2^(Fo^2^)+(0.0766P)^2^+1.0122P] where P=(Fo^2^+2Fc^2^)/3'
_refine_ls_weighting_scheme calc
_refine_ls_wR_factor_gt 0.1456
_refine_ls_wR_factor_ref 0.1701
_reflns_Friedel_coverage 0.000
_reflns_number_gt 6203
_reflns_number_total 9027
_reflns_threshold_expression 'I > 2\s(I)'
_cod_data_source_file d6dt00611f2.cif
_cod_data_source_block mo_Kb_tBuCH2_BCF_1_a
_cod_original_sg_symbol_H-M 'P 21/n'
_cod_database_code 7720979
_shelx_shelxl_version_number 2019/3
_shelx_space_group_comment
;
The symmetry employed for this shelxl refinement is uniquely defined
by the following loop, which should always be used as a source of
symmetry information in preference to the above space-group names.
They are only intended as comments.
;
_shelx_estimated_absorpt_t_min 0.975
_shelx_estimated_absorpt_t_max 0.994

loop_
_space_group_symop_operation_xyz
'x, y, z'
'-x+1/2, y+1/2, -z+1/2'
'-x, -y, -z'
'x-1/2, -y-1/2, z-1/2'

loop_
_atom_site_label
_atom_site_type_symbol
_atom_site_fract_x
_atom_site_fract_y
_atom_site_fract_z
_atom_site_U_iso_or_equiv
_atom_site_adp_type
_atom_site_occupancy
_atom_site_site_symmetry_order
_atom_site_calc_flag
_atom_site_refinement_flags_posn
_atom_site_refinement_flags_adp
_atom_site_refinement_flags_occupancy
_atom_site_disorder_assembly
_atom_site_disorder_group
F1 F 0.15920(12) 0.49847(12) 0.61704(6) 0.0739(4) Uani 1 1 d . . . . .
F2 F -0.08271(17) 0.4937(2) 0.56976(11) 0.1386(9) Uani 1 1 d . . . . .
F3 F -0.20594(17) 0.6766(3) 0.53024(11) 0.1624(12) Uani 1 1 d . . . . .
F4 F -0.0885(16) 0.8471(13) 0.5412(7) 0.109(5) Uani 0.5 1 d . . P A 1
F4' F -0.0661(16) 0.8799(13) 0.5379(6) 0.092(3) Uani 0.5 1 d . . P A 2
F5 F 0.16577(14) 0.87248(12) 0.58547(6) 0.0780(4) Uani 1 1 d . . . . .
F6 F 0.55472(11) 0.61839(11) 0.71249(5) 0.0692(4) Uani 1 1 d . . . . .
F7 F 0.70458(12) 0.45386(12) 0.69865(6) 0.0752(4) Uani 1 1 d . . . . .
F8 F 0.66570(13) 0.33357(11) 0.60264(6) 0.0738(4) Uani 1 1 d . . . . .
F9 F 0.46145(14) 0.37883(11) 0.52308(5) 0.0739(4) Uani 1 1 d . . . . .
F10 F 0.30870(12) 0.54082(10) 0.53665(5) 0.0637(3) Uani 1 1 d . . . . .
F12 F 0.56120(12) 0.82252(14) 0.68384(6) 0.0784(4) Uani 1 1 d . . . . .
F13 F 0.72106(14) 0.92815(16) 0.62782(8) 0.1000(5) Uani 1 1 d . . . . .
F14 F 0.67566(15) 0.94796(13) 0.51214(8) 0.0961(6) Uani 1 1 d . . . . .
F15 F 0.45907(18) 0.86127(12) 0.45598(6) 0.0891(5) Uani 1 1 d . . . . .
F16 F 0.29568(14) 0.75603(11) 0.51016(5) 0.0720(4) Uani 1 1 d . . . . .
N1 N 0.11666(15) 0.67529(14) 0.79430(7) 0.0530(4) Uani 1 1 d . . . . .
N2 N 0.31707(16) 0.67886(16) 0.83410(7) 0.0607(4) Uani 1 1 d . . . . .
N3 N 0.28205(13) 0.64739(12) 0.73112(6) 0.0426(3) Uani 1 1 d . . . . .
N4 N 0.30744(12) 0.73018(11) 0.69700(5) 0.0386(3) Uani 1 1 d . . . . .
C1 C 0.24176(16) 0.67209(15) 0.78293(7) 0.0457(4) Uani 1 1 d . . . . .
C2 C 0.2381(3) 0.6877(3) 0.87606(9) 0.0849(8) Uani 1 1 d . . . . .
H2 H 0.265218 0.694081 0.914677 0.102 Uiso 1 1 calc R U . . .
C3 C 0.1168(2) 0.6854(3) 0.85193(10) 0.0783(7) Uani 1 1 d . . . . .
H3 H 0.044273 0.689910 0.870723 0.094 Uiso 1 1 calc R U . . .
C4 C -0.00397(17) 0.66093(17) 0.75310(9) 0.0553(5) Uani 1 1 d . . . . .
C5 C 0.0037(2) 0.55308(19) 0.72462(11) 0.0663(6) Uani 1 1 d . . . . .
H5A H -0.065644 0.546507 0.694341 0.100 Uiso 1 1 calc R U . . .
H5B H -0.002672 0.497370 0.751859 0.100 Uiso 1 1 calc R U . . .
H5C H 0.084385 0.547122 0.709652 0.100 Uiso 1 1 calc R U . . .
C6 C -0.0149(2) 0.7538(2) 0.71196(10) 0.0657(6) Uani 1 1 d . . . . .
H6A H -0.091997 0.746454 0.685813 0.099 Uiso 1 1 calc R U . . .
H6B H 0.058458 0.754354 0.691464 0.099 Uiso 1 1 calc R U . . .
H6C H -0.017918 0.819533 0.732549 0.099 Uiso 1 1 calc R U . . .
C7 C -0.1216(2) 0.6611(2) 0.78570(12) 0.0797(7) Uani 1 1 d . . . . .
H7A H -0.198101 0.649007 0.759776 0.120 Uiso 1 1 calc R U . . .
H7B H -0.127630 0.728970 0.803990 0.120 Uiso 1 1 calc R U . . .
H7C H -0.112431 0.605562 0.813729 0.120 Uiso 1 1 calc R U . . .
C8 C 0.4617(2) 0.6661(2) 0.84578(9) 0.0672(6) Uani 1 1 d . . . . .
C9 C 0.5037(3) 0.6779(4) 0.90962(11) 0.1214(15) Uani 1 1 d . . . . .
H9A H 0.595375 0.669771 0.917305 0.182 Uiso 1 1 calc R U . . .
H9B H 0.462429 0.623925 0.929656 0.182 Uiso 1 1 calc R U . . .
H9C H 0.479510 0.747205 0.921865 0.182 Uiso 1 1 calc R U . . .
C10 C 0.4928(3) 0.5531(2) 0.82693(13) 0.0851(8) Uani 1 1 d . . . . .
H10A H 0.584247 0.545444 0.827813 0.128 Uiso 1 1 calc R U . . .
H10B H 0.451689 0.540978 0.789066 0.128 Uiso 1 1 calc R U . . .
H10C H 0.461951 0.501915 0.852099 0.128 Uiso 1 1 calc R U . . .
C11 C 0.5253(2) 0.75379(19) 0.81539(9) 0.0611(5) Uani 1 1 d . . . . .
H11A H 0.617056 0.745227 0.821900 0.092 Uiso 1 1 calc R U . . .
H11B H 0.502282 0.822031 0.829522 0.092 Uiso 1 1 calc R U . . .
H11C H 0.496850 0.749715 0.775465 0.092 Uiso 1 1 calc R U . . .
C12 C 0.29769(17) 0.83023(15) 0.70906(7) 0.0475(4) Uani 1 1 d . . . . .
H12A H 0.271477 0.850492 0.743436 0.057 Uiso 1 1 calc R U . . .
H12B H 0.316885 0.881976 0.683352 0.057 Uiso 1 1 calc R U . . .
C13 C 0.17880(17) 0.68550(17) 0.60214(7) 0.0506(4) Uani 1 1 d . . . . .
C14 C 0.1075(2) 0.5921(2) 0.59719(9) 0.0645(6) Uani 1 1 d . . . . .
C15 C -0.0204(2) 0.5869(3) 0.57297(13) 0.0924(9) Uani 1 1 d . . . . .
C16 C -0.0817(2) 0.6794(4) 0.55315(13) 0.1031(12) Uani 1 1 d . . . . .
C17 C -0.0175(3) 0.7728(3) 0.55795(10) 0.0871(9) Uani 1 1 d . . . . .
C18 C 0.1094(2) 0.7749(2) 0.58205(8) 0.0639(6) Uani 1 1 d . . . . .
C19 C 0.41494(15) 0.58489(14) 0.62832(7) 0.0409(3) Uani 1 1 d . . . . .
C20 C 0.52162(16) 0.55851(15) 0.66616(7) 0.0463(4) Uani 1 1 d . . . . .
C21 C 0.60433(16) 0.47490(16) 0.65903(8) 0.0507(4) Uani 1 1 d . . . . .
C22 C 0.58558(18) 0.41409(15) 0.61081(8) 0.0521(4) Uani 1 1 d . . . . .
C23 C 0.48254(19) 0.43743(15) 0.57095(8) 0.0510(4) Uani 1 1 d . . . . .
C24 C 0.40179(17) 0.52093(15) 0.57974(7) 0.0465(4) Uani 1 1 d . . . . .
C25 C 0.41654(17) 0.78231(15) 0.60114(7) 0.0467(4) Uani 1 1 d . . . . .
C26 C 0.52820(19) 0.82955(18) 0.62703(9) 0.0561(5) Uani 1 1 d . . . . .
C27 C 0.6152(2) 0.88521(19) 0.59866(11) 0.0657(6) Uani 1 1 d . . . . .
C28 C 0.5919(2) 0.89484(18) 0.54060(11) 0.0668(6) Uani 1 1 d . . . . .
C29 C 0.4831(2) 0.85139(17) 0.51283(9) 0.0627(6) Uani 1 1 d . . . . .
C30 C 0.3985(2) 0.79665(16) 0.54239(8) 0.0539(5) Uani 1 1 d . . . . .
B1 B 0.32884(17) 0.69445(16) 0.63238(7) 0.0407(4) Uani 1 1 d . . . . .

loop_
_atom_site_aniso_label
_atom_site_aniso_U_11
_atom_site_aniso_U_22
_atom_site_aniso_U_33
_atom_site_aniso_U_23
_atom_site_aniso_U_13
_atom_site_aniso_U_12
F1 0.0624(7) 0.0782(9) 0.0802(9) -0.0090(7) 0.0059(6) -0.0155(7)
F2 0.0727(10) 0.173(2) 0.162(2) -0.0381(17) -0.0186(11) -0.0494(12)
F3 0.0568(9) 0.264(3) 0.151(2) -0.050(2) -0.0465(11) 0.0242(14)
F4 0.076(5) 0.147(11) 0.099(4) 0.005(5) -0.009(3) 0.065(7)
F4' 0.086(5) 0.119(7) 0.067(3) -0.001(3) -0.009(3) 0.054(5)
F5 0.0857(9) 0.0780(9) 0.0687(8) -0.0058(7) 0.0037(7) 0.0393(8)
F6 0.0511(6) 0.0909(9) 0.0613(7) -0.0330(6) -0.0100(5) 0.0128(6)
F7 0.0530(7) 0.0878(9) 0.0788(8) -0.0128(7) -0.0157(6) 0.0202(6)
F8 0.0740(8) 0.0693(8) 0.0771(8) -0.0115(6) 0.0062(6) 0.0316(6)
F9 0.0883(9) 0.0728(8) 0.0578(7) -0.0262(6) -0.0022(6) 0.0268(7)
F10 0.0719(7) 0.0733(8) 0.0420(5) -0.0143(5) -0.0087(5) 0.0252(6)
F12 0.0569(7) 0.1167(12) 0.0601(7) 0.0087(7) 0.0020(5) -0.0238(7)
F13 0.0585(8) 0.1208(14) 0.1223(13) 0.0225(11) 0.0172(8) -0.0243(8)
F14 0.0891(10) 0.0893(11) 0.1227(13) 0.0455(9) 0.0638(10) 0.0219(8)
F15 0.1431(14) 0.0796(9) 0.0527(7) 0.0143(6) 0.0442(8) 0.0190(9)
F16 0.0995(10) 0.0786(9) 0.0381(5) -0.0046(5) 0.0090(6) 0.0002(7)
N1 0.0472(8) 0.0673(10) 0.0476(8) -0.0009(7) 0.0178(6) -0.0009(7)
N2 0.0552(9) 0.0906(13) 0.0372(7) 0.0011(8) 0.0099(6) -0.0064(9)
N3 0.0425(7) 0.0486(8) 0.0378(7) -0.0018(6) 0.0094(5) -0.0021(6)
N4 0.0344(6) 0.0475(7) 0.0338(6) -0.0035(5) 0.0045(5) 0.0002(5)
C1 0.0447(8) 0.0536(10) 0.0402(8) -0.0006(7) 0.0106(6) -0.0035(7)
C2 0.0805(16) 0.138(3) 0.0392(10) -0.0042(13) 0.0208(10) -0.0089(16)
C3 0.0702(14) 0.119(2) 0.0511(11) -0.0013(12) 0.0294(10) -0.0017(14)
C4 0.0394(8) 0.0641(12) 0.0649(11) -0.0031(9) 0.0167(8) -0.0012(8)
C5 0.0517(11) 0.0659(13) 0.0830(15) -0.0094(11) 0.0147(10) -0.0059(9)
C6 0.0503(11) 0.0724(14) 0.0750(14) 0.0031(11) 0.0108(10) 0.0112(10)
C7 0.0521(12) 0.0991(19) 0.0943(18) -0.0117(15) 0.0336(12) -0.0047(12)
C8 0.0535(11) 0.1013(18) 0.0444(10) 0.0103(11) -0.0028(8) -0.0071(11)
C9 0.089(2) 0.225(5) 0.0450(13) 0.0157(19) -0.0118(12) -0.021(2)
C10 0.0708(15) 0.0842(18) 0.0968(19) 0.0325(15) -0.0034(13) 0.0050(13)
C11 0.0560(11) 0.0749(14) 0.0512(10) -0.0080(9) 0.0023(8) -0.0102(10)
C12 0.0517(9) 0.0502(10) 0.0421(8) -0.0066(7) 0.0117(7) -0.0005(7)
C13 0.0425(8) 0.0728(12) 0.0361(8) -0.0104(8) 0.0031(6) 0.0101(8)
C14 0.0474(10) 0.0912(17) 0.0535(11) -0.0172(11) 0.0015(8) -0.0045(10)
C15 0.0512(12) 0.139(3) 0.0834(17) -0.0325(18) -0.0062(12) -0.0128(15)
C16 0.0471(12) 0.175(4) 0.0804(18) -0.034(2) -0.0199(12) 0.0180(18)
C17 0.0620(14) 0.145(3) 0.0502(12) -0.0155(14) -0.0079(10) 0.0472(17)
C18 0.0578(11) 0.0894(17) 0.0437(9) -0.0115(10) 0.0029(8) 0.0265(11)
C19 0.0388(7) 0.0464(9) 0.0379(7) -0.0037(6) 0.0071(6) 0.0009(6)
C20 0.0392(8) 0.0565(10) 0.0429(8) -0.0098(7) 0.0039(6) 0.0002(7)
C21 0.0393(8) 0.0595(11) 0.0521(10) -0.0022(8) 0.0010(7) 0.0062(7)
C22 0.0511(9) 0.0480(10) 0.0584(10) -0.0018(8) 0.0111(8) 0.0118(8)
C23 0.0619(11) 0.0488(10) 0.0424(9) -0.0073(7) 0.0072(8) 0.0082(8)
C24 0.0492(9) 0.0520(10) 0.0377(8) -0.0026(7) 0.0027(7) 0.0063(7)
C25 0.0504(9) 0.0481(9) 0.0438(8) 0.0008(7) 0.0144(7) 0.0102(7)
C26 0.0507(10) 0.0658(12) 0.0543(10) 0.0060(9) 0.0157(8) 0.0051(9)
C27 0.0508(11) 0.0642(13) 0.0855(15) 0.0102(11) 0.0221(10) 0.0031(9)
C28 0.0741(14) 0.0564(12) 0.0782(14) 0.0210(10) 0.0422(12) 0.0209(10)
C29 0.0876(15) 0.0543(11) 0.0522(11) 0.0108(9) 0.0322(10) 0.0237(11)
C30 0.0717(12) 0.0484(10) 0.0449(9) 0.0009(7) 0.0206(9) 0.0144(9)
B1 0.0394(8) 0.0491(10) 0.0336(8) -0.0044(7) 0.0049(6) 0.0045(7)

loop_
_atom_type_symbol
_atom_type_description
_atom_type_scat_dispersion_real
_atom_type_scat_dispersion_imag
_atom_type_scat_source
C C 0.0033 0.0016 'International Tables Vol C Tables 4.2.6.8 and 6.1.1.4'
H H 0.0000 0.0000 'International Tables Vol C Tables 4.2.6.8 and 6.1.1.4'
B B 0.0013 0.0007 'International Tables Vol C Tables 4.2.6.8 and 6.1.1.4'
F F 0.0171 0.0103 'International Tables Vol C Tables 4.2.6.8 and 6.1.1.4'
N N 0.0061 0.0033 'International Tables Vol C Tables 4.2.6.8 and 6.1.1.4'

loop_
_geom_angle_atom_site_label_1
_geom_angle_atom_site_label_2
_geom_angle_atom_site_label_3
_geom_angle
_geom_angle_site_symmetry_1
_geom_angle_site_symmetry_3
_geom_angle_publ_flag
C1 N1 C3 108.55(17) . . ?
C1 N1 C4 127.67(15) . . ?
C3 N1 C4 123.59(17) . . ?
C1 N2 C2 108.54(18) . . ?
C1 N2 C8 127.50(16) . . ?
C2 N2 C8 123.60(18) . . ?
N4 N3 C1 117.60(14) . . ?
C12 N4 N3 125.34(14) . . ?
C12 N4 B1 119.71(14) . . ?
N3 N4 B1 114.18(13) . . ?
N2 C1 N1 106.33(15) . . ?
N2 C1 N3 126.79(16) . . ?
N1 C1 N3 125.94(16) . . ?
C3 C2 N2 108.3(2) . . ?
C3 C2 H2 125.8 . . ?
N2 C2 H2 125.8 . . ?
C2 C3 N1 108.26(19) . . ?
C2 C3 H3 125.9 . . ?
N1 C3 H3 125.9 . . ?
N1 C4 C6 108.46(17) . . ?
N1 C4 C5 107.98(16) . . ?
C6 C4 C5 113.5(2) . . ?
N1 C4 C7 109.33(18) . . ?
C6 C4 C7 108.96(19) . . ?
C5 C4 C7 108.54(18) . . ?
C4 C5 H5A 109.5 . . ?
C4 C5 H5B 109.5 . . ?
H5A C5 H5B 109.5 . . ?
C4 C5 H5C 109.5 . . ?
H5A C5 H5C 109.5 . . ?
H5B C5 H5C 109.5 . . ?
C4 C6 H6A 109.5 . . ?
C4 C6 H6B 109.5 . . ?
H6A C6 H6B 109.5 . . ?
C4 C6 H6C 109.5 . . ?
H6A C6 H6C 109.5 . . ?
H6B C6 H6C 109.5 . . ?
C4 C7 H7A 109.5 . . ?
C4 C7 H7B 109.5 . . ?
H7A C7 H7B 109.5 . . ?
C4 C7 H7C 109.5 . . ?
H7A C7 H7C 109.5 . . ?
H7B C7 H7C 109.5 . . ?
C11 C8 N2 109.02(19) . . ?
C11 C8 C10 114.1(2) . . ?
N2 C8 C10 106.74(19) . . ?
C11 C8 C9 108.4(2) . . ?
N2 C8 C9 109.1(2) . . ?
C10 C8 C9 109.5(3) . . ?
C8 C9 H9A 109.5 . . ?
C8 C9 H9B 109.5 . . ?
H9A C9 H9B 109.5 . . ?
C8 C9 H9C 109.5 . . ?
H9A C9 H9C 109.5 . . ?
H9B C9 H9C 109.5 . . ?
C8 C10 H10A 109.5 . . ?
C8 C10 H10B 109.5 . . ?
H10A C10 H10B 109.5 . . ?
C8 C10 H10C 109.5 . . ?
H10A C10 H10C 109.5 . . ?
H10B C10 H10C 109.5 . . ?
C8 C11 H11A 109.5 . . ?
C8 C11 H11B 109.5 . . ?
H11A C11 H11B 109.5 . . ?
C8 C11 H11C 109.5 . . ?
H11A C11 H11C 109.5 . . ?
H11B C11 H11C 109.5 . . ?
N4 C12 H12A 120.0 . . ?
N4 C12 H12B 120.0 . . ?
H12A C12 H12B 120.0 . . ?
C14 C13 C18 113.50(19) . . ?
C14 C13 B1 124.69(18) . . ?
C18 C13 B1 121.70(19) . . ?
F1 C14 C13 121.01(18) . . ?
F1 C14 C15 115.2(2) . . ?
C13 C14 C15 123.8(3) . . ?
F2 C15 C16 120.8(3) . . ?
F2 C15 C14 120.2(3) . . ?
C16 C15 C14 119.0(3) . . ?
F3 C16 C17 120.2(4) . . ?
F3 C16 C15 120.1(4) . . ?
C17 C16 C15 119.6(2) . . ?
F4 C17 C16 110.8(9) . . ?
F4 C17 C18 129.3(9) . . ?
C16 C17 C18 119.8(3) . . ?
C16 C17 F4' 127.4(7) . . ?
C18 C17 F4' 112.8(7) . . ?
F5 C18 C17 115.6(2) . . ?
F5 C18 C13 120.12(19) . . ?
C17 C18 C13 124.3(3) . . ?
C20 C19 C24 112.83(15) . . ?
C20 C19 B1 124.24(15) . . ?
C24 C19 B1 121.77(14) . . ?
F6 C20 C21 115.01(15) . . ?
F6 C20 C19 120.31(16) . . ?
C21 C20 C19 124.62(16) . . ?
F7 C21 C22 119.63(17) . . ?
F7 C21 C20 120.53(17) . . ?
C22 C21 C20 119.83(17) . . ?
F8 C22 C21 120.84(17) . . ?
F8 C22 C23 120.71(17) . . ?
C21 C22 C23 118.45(16) . . ?
F9 C23 C22 119.81(16) . . ?
F9 C23 C24 120.18(17) . . ?
C22 C23 C24 120.01(16) . . ?
F10 C24 C23 115.13(15) . . ?
F10 C24 C19 120.65(15) . . ?
C23 C24 C19 124.19(16) . . ?
C26 C25 C30 112.97(17) . . ?
C26 C25 B1 124.47(16) . . ?
C30 C25 B1 121.18(17) . . ?
F12 C26 C25 120.74(17) . . ?
F12 C26 C27 114.6(2) . . ?
C25 C26 C27 124.6(2) . . ?
F13 C27 C28 120.9(2) . . ?
F13 C27 C26 120.0(2) . . ?
C28 C27 C26 119.2(2) . . ?
F14 C28 C29 120.9(2) . . ?
F14 C28 C27 120.1(3) . . ?
C29 C28 C27 119.03(19) . . ?
F15 C29 C28 119.4(2) . . ?
F15 C29 C30 120.3(2) . . ?
C28 C29 C30 120.3(2) . . ?
F16 C30 C29 114.71(18) . . ?
F16 C30 C25 121.36(18) . . ?
C29 C30 C25 123.9(2) . . ?
N4 B1 C13 101.07(12) . . ?
N4 B1 C19 114.89(13) . . ?
C13 B1 C19 114.57(15) . . ?
N4 B1 C25 112.65(14) . . ?
C13 B1 C25 113.53(15) . . ?
C19 B1 C25 100.76(13) . . ?

loop_
_geom_bond_atom_site_label_1
_geom_bond_atom_site_label_2
_geom_bond_distance
_geom_bond_site_symmetry_2
_geom_bond_publ_flag
F1 C14 1.352(3) . ?
F2 C15 1.334(4) . ?
F3 C16 1.346(3) . ?
F4 C17 1.226(15) . ?
F4' C17 1.491(15) . ?
F5 C18 1.356(3) . ?
F6 C20 1.342(2) . ?
F7 C21 1.346(2) . ?
F8 C22 1.342(2) . ?
F9 C23 1.349(2) . ?
F10 C24 1.346(2) . ?
F12 C26 1.355(3) . ?
F13 C27 1.344(3) . ?
F14 C28 1.349(2) . ?
F15 C29 1.349(3) . ?
F16 C30 1.341(3) . ?
N1 C1 1.371(2) . ?
N1 C3 1.376(3) . ?
N1 C4 1.509(3) . ?
N2 C1 1.367(2) . ?
N2 C2 1.378(3) . ?
N2 C8 1.514(3) . ?
N3 N4 1.363(2) . ?
N3 C1 1.387(2) . ?
N4 C12 1.292(2) . ?
N4 B1 1.643(2) . ?
C2 C3 1.327(4) . ?
C2 H2 0.9300 . ?
C3 H3 0.9300 . ?
C4 C6 1.515(3) . ?
C4 C5 1.518(3) . ?
C4 C7 1.536(3) . ?
C5 H5A 0.9600 . ?
C5 H5B 0.9600 . ?
C5 H5C 0.9600 . ?
C6 H6A 0.9600 . ?
C6 H6B 0.9600 . ?
C6 H6C 0.9600 . ?
C7 H7A 0.9600 . ?
C7 H7B 0.9600 . ?
C7 H7C 0.9600 . ?
C8 C11 1.514(3) . ?
C8 C10 1.532(4) . ?
C8 C9 1.534(3) . ?
C9 H9A 0.9600 . ?
C9 H9B 0.9600 . ?
C9 H9C 0.9600 . ?
C10 H10A 0.9600 . ?
C10 H10B 0.9600 . ?
C10 H10C 0.9600 . ?
C11 H11A 0.9600 . ?
C11 H11B 0.9600 . ?
C11 H11C 0.9600 . ?
C12 H12A 0.9300 . ?
C12 H12B 0.9300 . ?
C13 C14 1.384(3) . ?
C13 C18 1.386(3) . ?
C13 B1 1.648(3) . ?
C14 C15 1.392(3) . ?
C15 C16 1.379(5) . ?
C16 C17 1.347(5) . ?
C17 C18 1.380(3) . ?
C19 C20 1.384(2) . ?
C19 C24 1.398(2) . ?
C19 B1 1.651(3) . ?
C20 C21 1.383(3) . ?
C21 C22 1.370(3) . ?
C22 C23 1.375(3) . ?
C23 C24 1.377(3) . ?
C25 C26 1.384(3) . ?
C25 C30 1.398(3) . ?
C25 B1 1.667(3) . ?
C26 C27 1.388(3) . ?
C27 C28 1.377(4) . ?
C28 C29 1.356(4) . ?
C29 C30 1.381(3) . ?

loop_
_geom_torsion_atom_site_label_1
_geom_torsion_atom_site_label_2
_geom_torsion_atom_site_label_3
_geom_torsion_atom_site_label_4
_geom_torsion
_geom_torsion_site_symmetry_1
_geom_torsion_site_symmetry_2
_geom_torsion_site_symmetry_3
_geom_torsion_site_symmetry_4
_geom_torsion_publ_flag
C1 N3 N4 C12 0.4(2) . . . . ?
C1 N3 N4 B1 -169.46(13) . . . . ?
C2 N2 C1 N1 -0.9(3) . . . . ?
C8 N2 C1 N1 172.4(2) . . . . ?
C2 N2 C1 N3 -170.2(2) . . . . ?
C8 N2 C1 N3 3.0(3) . . . . ?
C3 N1 C1 N2 0.8(2) . . . . ?
C4 N1 C1 N2 -174.23(19) . . . . ?
C3 N1 C1 N3 170.3(2) . . . . ?
C4 N1 C1 N3 -4.8(3) . . . . ?
N4 N3 C1 N2 -95.8(2) . . . . ?
N4 N3 C1 N1 96.9(2) . . . . ?
C1 N2 C2 C3 0.6(3) . . . . ?
C8 N2 C2 C3 -173.0(3) . . . . ?
N2 C2 C3 N1 -0.1(4) . . . . ?
C1 N1 C3 C2 -0.5(3) . . . . ?
C4 N1 C3 C2 174.8(2) . . . . ?
C1 N1 C4 C6 -66.2(2) . . . . ?
C3 N1 C4 C6 119.4(2) . . . . ?
C1 N1 C4 C5 57.2(3) . . . . ?
C3 N1 C4 C5 -117.2(2) . . . . ?
C1 N1 C4 C7 175.1(2) . . . . ?
C3 N1 C4 C7 0.7(3) . . . . ?
C1 N2 C8 C11 63.1(3) . . . . ?
C2 N2 C8 C11 -124.6(3) . . . . ?
C1 N2 C8 C10 -60.6(3) . . . . ?
C2 N2 C8 C10 111.7(3) . . . . ?
C1 N2 C8 C9 -178.8(3) . . . . ?
C2 N2 C8 C9 -6.5(4) . . . . ?
C18 C13 C14 F1 -177.11(18) . . . . ?
B1 C13 C14 F1 -0.9(3) . . . . ?
C18 C13 C14 C15 1.8(3) . . . . ?
B1 C13 C14 C15 178.0(2) . . . . ?
F1 C14 C15 F2 -1.0(4) . . . . ?
C13 C14 C15 F2 -180.0(2) . . . . ?
F1 C14 C15 C16 178.1(2) . . . . ?
C13 C14 C15 C16 -0.8(4) . . . . ?
F2 C15 C16 F3 0.0(5) . . . . ?
C14 C15 C16 F3 -179.1(3) . . . . ?
F2 C15 C16 C17 178.6(3) . . . . ?
C14 C15 C16 C17 -0.5(4) . . . . ?
F3 C16 C17 F4 2.5(9) . . . . ?
C15 C16 C17 F4 -176.1(9) . . . . ?
F3 C16 C17 C18 179.3(2) . . . . ?
C15 C16 C17 C18 0.7(4) . . . . ?
F3 C16 C17 F4' -3.0(8) . . . . ?
C15 C16 C17 F4' 178.4(7) . . . . ?
F4 C17 C18 F5 -3.3(11) . . . . ?
C16 C17 C18 F5 -179.5(2) . . . . ?
F4' C17 C18 F5 2.5(6) . . . . ?
F4 C17 C18 C13 176.6(10) . . . . ?
C16 C17 C18 C13 0.4(4) . . . . ?
F4' C17 C18 C13 -177.6(6) . . . . ?
C14 C13 C18 F5 178.31(17) . . . . ?
B1 C13 C18 F5 1.9(3) . . . . ?
C14 C13 C18 C17 -1.6(3) . . . . ?
B1 C13 C18 C17 -177.93(18) . . . . ?
C24 C19 C20 F6 173.91(16) . . . . ?
B1 C19 C20 F6 6.0(3) . . . . ?
C24 C19 C20 C21 -3.0(3) . . . . ?
B1 C19 C20 C21 -170.87(17) . . . . ?
F6 C20 C21 F7 4.2(3) . . . . ?
C19 C20 C21 F7 -178.76(18) . . . . ?
F6 C20 C21 C22 -174.65(18) . . . . ?
C19 C20 C21 C22 2.4(3) . . . . ?
F7 C21 C22 F8 0.2(3) . . . . ?
C20 C21 C22 F8 179.04(18) . . . . ?
F7 C21 C22 C23 -179.87(18) . . . . ?
C20 C21 C22 C23 -1.0(3) . . . . ?
F8 C22 C23 F9 0.0(3) . . . . ?
C21 C22 C23 F9 -179.88(18) . . . . ?
F8 C22 C23 C24 -179.45(18) . . . . ?
C21 C22 C23 C24 0.6(3) . . . . ?
F9 C23 C24 F10 -3.3(3) . . . . ?
C22 C23 C24 F10 176.21(18) . . . . ?
F9 C23 C24 C19 179.00(18) . . . . ?
C22 C23 C24 C19 -1.5(3) . . . . ?
C20 C19 C24 F10 -175.05(16) . . . . ?
B1 C19 C24 F10 -6.8(3) . . . . ?
C20 C19 C24 C23 2.5(3) . . . . ?
B1 C19 C24 C23 170.75(17) . . . . ?
C30 C25 C26 F12 -179.37(18) . . . . ?
B1 C25 C26 F12 -12.7(3) . . . . ?
C30 C25 C26 C27 -0.4(3) . . . . ?
B1 C25 C26 C27 166.29(19) . . . . ?
F12 C26 C27 F13 -0.9(3) . . . . ?
C25 C26 C27 F13 -180.0(2) . . . . ?
F12 C26 C27 C28 178.58(19) . . . . ?
C25 C26 C27 C28 -0.5(3) . . . . ?
F13 C27 C28 F14 0.0(3) . . . . ?
C26 C27 C28 F14 -179.51(19) . . . . ?
F13 C27 C28 C29 -179.3(2) . . . . ?
C26 C27 C28 C29 1.3(3) . . . . ?
F14 C28 C29 F15 0.2(3) . . . . ?
C27 C28 C29 F15 179.46(18) . . . . ?
F14 C28 C29 C30 179.60(18) . . . . ?
C27 C28 C29 C30 -1.2(3) . . . . ?
F15 C29 C30 F16 0.3(3) . . . . ?
C28 C29 C30 F16 -179.01(18) . . . . ?
F15 C29 C30 C25 179.66(17) . . . . ?
C28 C29 C30 C25 0.3(3) . . . . ?
C26 C25 C30 F16 179.74(17) . . . . ?
B1 C25 C30 F16 12.6(3) . . . . ?
C26 C25 C30 C29 0.5(3) . . . . ?
B1 C25 C30 C29 -166.69(17) . . . . ?
C12 N4 B1 C13 -87.98(18) . . . . ?
N3 N4 B1 C13 82.47(16) . . . . ?
C12 N4 B1 C19 148.11(15) . . . . ?
N3 N4 B1 C19 -41.43(18) . . . . ?
C12 N4 B1 C25 33.5(2) . . . . ?
N3 N4 B1 C25 -156.04(13) . . . . ?
C14 C13 B1 N4 -94.60(19) . . . . ?
C18 C13 B1 N4 81.35(19) . . . . ?
C14 C13 B1 C19 29.5(2) . . . . ?
C18 C13 B1 C19 -154.53(16) . . . . ?
C14 C13 B1 C25 144.53(17) . . . . ?
C18 C13 B1 C25 -39.5(2) . . . . ?
C20 C19 B1 N4 -38.6(2) . . . . ?
C24 C19 B1 N4 154.57(15) . . . . ?
C20 C19 B1 C13 -155.01(16) . . . . ?
C24 C19 B1 C13 38.2(2) . . . . ?
C20 C19 B1 C25 82.74(19) . . . . ?
C24 C19 B1 C25 -84.09(19) . . . . ?
C26 C25 B1 N4 44.4(2) . . . . ?
C30 C25 B1 N4 -149.97(15) . . . . ?
C26 C25 B1 C13 158.53(17) . . . . ?
C30 C25 B1 C13 -35.9(2) . . . . ?
C26 C25 B1 C19 -78.5(2) . . . . ?
C30 C25 B1 C19 87.12(18) . . . . ?
